data_7240883
loop_
_publ_author_name
'Pike, Sarah J.'
'Heliot, Armelle'
'Seaton, Colin C.'

_publ_section_title
;
 ortho-Substituent effect on the crystal packing and solid state
 speciation of aromatic C-nitroso compounds
;
_journal_name_full CrystEngComm
_journal_paper_doi 10.1039/D0CE00728E
_journal_year 2020
_chemical_formula_moiety 'C8 H8 N2 O2'
_chemical_formula_sum 'C8 H8 N2 O2'
_chemical_formula_weight 164.16
_chemical_name_systematic
;
 methyl (2-aminophenyl)carbamate
;
_space_group_crystal_system monoclinic
_space_group_IT_number 14
_space_group_name_Hall '-P 2ybc'
_space_group_name_H-M_alt 'P 1 21/c 1'
_atom_sites_solution_hydrogens mixed
_atom_sites_solution_primary dual
_audit_creation_date 2018-09-13
_audit_creation_method
;
Olex2 1.2
(compiled 2018.05.29 svn.r3510 for OlexSys, GUI svn.r5506)
;
_audit_update_record
;
2020-05-13 deposited with the CCDC.	2020-07-09 downloaded from the CCDC.
;
_cell_angle_alpha 90
_cell_angle_beta 97.899(2)
_cell_angle_gamma 90
_cell_formula_units_Z 4
_cell_length_a 7.6784(3)
_cell_length_b 10.7811(4)
_cell_length_c 9.5685(4)
_cell_measurement_reflns_used 5682
_cell_measurement_temperature 170(2)
_cell_measurement_theta_max 34.76
_cell_measurement_theta_min 2.68
_cell_volume 784.58(5)
_computing_cell_refinement 'Bruker Saint'
_computing_data_collection 'Bruker APEXII'
_computing_data_reduction 'Bruker Saint'
_computing_molecular_graphics 'Olex2 (Dolomanov et al., 2009)'
_computing_publication_material 'Olex2 (Dolomanov et al., 2009)'
_computing_structure_refinement 'ShelXL (Sheldrick, 2015)'
_computing_structure_solution 'ShelXT (Sheldrick, 2015)'
_diffrn_ambient_temperature 169.99
_diffrn_measured_fraction_theta_full 0.999
_diffrn_measured_fraction_theta_max 0.889
_diffrn_measurement_device_type 'Bruker APEX-II CCD'
_diffrn_measurement_method '\f and \w scans'
_diffrn_radiation_type MoK\a
_diffrn_radiation_wavelength 0.71073
_diffrn_reflns_av_R_equivalents 0.0251
_diffrn_reflns_av_unetI/netI 0.0227
_diffrn_reflns_Laue_measured_fraction_full 0.999
_diffrn_reflns_Laue_measured_fraction_max 0.889
_diffrn_reflns_limit_h_max 12
_diffrn_reflns_limit_h_min -11
_diffrn_reflns_limit_k_max 16
_diffrn_reflns_limit_k_min -17
_diffrn_reflns_limit_l_max 15
_diffrn_reflns_limit_l_min -14
_diffrn_reflns_number 16283
_diffrn_reflns_point_group_measured_fraction_full 0.999
_diffrn_reflns_point_group_measured_fraction_max 0.889
_diffrn_reflns_theta_full 25.242
_diffrn_reflns_theta_max 37.441
_diffrn_reflns_theta_min 2.862
_diffrn_standards_number 0
_exptl_absorpt_coefficient_mu 0.103
_exptl_absorpt_correction_type none
_exptl_crystal_colour green
_exptl_crystal_colour_primary green
_exptl_crystal_density_diffrn 1.390
_exptl_crystal_description Block
_exptl_crystal_F_000 344
_exptl_crystal_size_max 0.55
_exptl_crystal_size_mid 0.5
_exptl_crystal_size_min 0.45
_refine_diff_density_max 0.451
_refine_diff_density_min -0.236
_refine_diff_density_rms 0.054
_refine_ls_extinction_method none
_refine_ls_goodness_of_fit_ref 1.043
_refine_ls_hydrogen_treatment mixed
_refine_ls_matrix_type full
_refine_ls_number_parameters 131
_refine_ls_number_reflns 3666
_refine_ls_number_restraints 0
_refine_ls_restrained_S_all 1.043
_refine_ls_R_factor_all 0.0644
_refine_ls_R_factor_gt 0.0440
_refine_ls_shift/su_max 0.000
_refine_ls_shift/su_mean 0.000
_refine_ls_structure_factor_coef Fsqd
_refine_ls_weighting_details 'w=1/[\s^2^(Fo^2^)+(0.0731P)^2^+0.0864P] where P=(Fo^2^+2Fc^2^)/3'
_refine_ls_weighting_scheme calc
_refine_ls_wR_factor_gt 0.1169
_refine_ls_wR_factor_ref 0.1318
_reflns_Friedel_coverage 0.000
_reflns_number_gt 2733
_reflns_number_total 3666
_reflns_threshold_expression 'I > 2\s(I)'
_cod_data_source_file d0ce00728e2.cif
_cod_data_source_block sp014_0m
_cod_database_code 7240883
_shelxl_version_number 2013-4
_shelx_space_group_comment
;
The symmetry employed for this shelxl refinement is uniquely defined
by the following loop, which should always be used as a source of
symmetry information in preference to the above space-group names.
They are only intended as comments.
;
_shelx_estimated_absorpt_t_max 0.955
_shelx_estimated_absorpt_t_min 0.946
_olex2_refinement_description
;
1. Fixed Uiso
 At 1.2 times of:
  All C(H,H,H,H,H,H) groups
2. Others
 Sof(H1D)=Sof(H1E)=Sof(H1F)=1-FVAR(1)
 Sof(H1A)=Sof(H1B)=Sof(H1C)=FVAR(1)
3.a Disordered Me refined as rotating group:
 C1(H1A,H1B,H1C,H1D,H1E,H1F)
;
_olex2_submission_special_instructions 'No special instructions were received'

loop_
_space_group_symop_operation_xyz
'x, y, z'
'-x, y+1/2, -z+1/2'
'-x, -y, -z'
'x, -y-1/2, z-1/2'

loop_
_atom_site_label
_atom_site_type_symbol
_atom_site_fract_x
_atom_site_fract_y
_atom_site_fract_z
_atom_site_U_iso_or_equiv
_atom_site_adp_type
_atom_site_occupancy
_atom_site_site_symmetry_order
_atom_site_calc_flag
_atom_site_refinement_flags_posn
_atom_site_refinement_flags_adp
_atom_site_refinement_flags_occupancy
_atom_site_disorder_assembly
_atom_site_disorder_group
O1 O 0.15140(10) 0.71293(6) 0.30035(6) 0.03159(16) Uani 1 1 d . . . . .
N1 N 0.20864(9) 0.66163(6) 0.53338(6) 0.02059(13) Uani 1 1 d . . . . .
O2 O 0.51878(11) 0.50366(8) 0.84501(7) 0.04071(19) Uani 1 1 d . . . . .
N2 N 0.42663(10) 0.55581(8) 0.74766(7) 0.02791(16) Uani 1 1 d . . . . .
C3 C 0.25021(9) 0.53602(7) 0.52079(7) 0.01896(13) Uani 1 1 d . . . . .
C2 C 0.16014(10) 0.74207(7) 0.42504(7) 0.02136(15) Uani 1 1 d . . . . .
C4 C 0.35818(10) 0.47760(7) 0.63265(8) 0.02113(14) Uani 1 1 d . . . . .
C8 C 0.18384(11) 0.46434(8) 0.40375(8) 0.02464(16) Uani 1 1 d . . . . .
C5 C 0.39976(11) 0.35147(8) 0.62709(10) 0.02752(17) Uani 1 1 d . . . . .
C1 C 0.11756(13) 0.87085(8) 0.47011(9) 0.02849(17) Uani 1 1 d . . . . .
H1A H 0.2069 0.9288 0.4455 0.034 Uiso 0.498(14) 1 calc GR . P . .
H1B H 0.1162 0.8723 0.5724 0.034 Uiso 0.498(14) 1 calc GR . P . .
H1C H 0.0018 0.8954 0.4218 0.034 Uiso 0.498(14) 1 calc GR . P . .
H1D H 0.0098 0.8689 0.5143 0.034 Uiso 0.502(14) 1 calc GR . P . .
H1E H 0.1004 0.9254 0.3875 0.034 Uiso 0.502(14) 1 calc GR . P . .
H1F H 0.2148 0.9022 0.5380 0.034 Uiso 0.502(14) 1 calc GR . P . .
C7 C 0.22653(12) 0.33967(8) 0.39984(10) 0.02977(18) Uani 1 1 d . . . . .
C6 C 0.33496(12) 0.28243(8) 0.51048(11) 0.03144(19) Uani 1 1 d . . . . .
H1 H 0.2154(16) 0.6915(12) 0.6201(13) 0.032(3) Uiso 1 1 d . . . . .
H8 H 0.1045(17) 0.5032(12) 0.3269(13) 0.036(3) Uiso 1 1 d . . . . .
H7 H 0.1779(19) 0.2919(14) 0.3173(15) 0.045(4) Uiso 1 1 d . . . . .
H6 H 0.3603(19) 0.1993(15) 0.5024(15) 0.043(4) Uiso 1 1 d . . . . .
H5 H 0.4817(17) 0.3179(13) 0.7066(13) 0.037(3) Uiso 1 1 d . . . . .

loop_
_atom_site_aniso_label
_atom_site_aniso_U_11
_atom_site_aniso_U_22
_atom_site_aniso_U_33
_atom_site_aniso_U_23
_atom_site_aniso_U_13
_atom_site_aniso_U_12
O1 0.0492(4) 0.0301(3) 0.0150(2) 0.0019(2) 0.0028(2) 0.0037(3)
N1 0.0264(3) 0.0205(3) 0.0146(2) 0.0006(2) 0.0019(2) 0.0033(2)
O2 0.0486(4) 0.0450(4) 0.0246(3) 0.0054(3) -0.0090(3) 0.0074(3)
N2 0.0305(3) 0.0328(4) 0.0195(3) 0.0019(3) 0.0000(2) 0.0028(3)
C3 0.0193(3) 0.0204(3) 0.0176(3) 0.0005(2) 0.0041(2) 0.0002(2)
C2 0.0242(3) 0.0229(3) 0.0168(3) 0.0022(2) 0.0019(2) 0.0018(2)
C4 0.0211(3) 0.0229(3) 0.0197(3) 0.0030(2) 0.0039(2) 0.0009(2)
C8 0.0250(3) 0.0249(4) 0.0234(3) -0.0031(3) 0.0010(3) -0.0007(3)
C5 0.0264(4) 0.0236(4) 0.0331(4) 0.0068(3) 0.0062(3) 0.0032(3)
C1 0.0393(4) 0.0220(3) 0.0238(3) 0.0018(3) 0.0031(3) 0.0048(3)
C7 0.0308(4) 0.0246(4) 0.0342(4) -0.0077(3) 0.0055(3) -0.0037(3)
C6 0.0319(4) 0.0211(4) 0.0422(5) -0.0007(3) 0.0082(3) 0.0008(3)

loop_
_atom_type_symbol
_atom_type_description
_atom_type_scat_dispersion_real
_atom_type_scat_dispersion_imag
_atom_type_scat_source
C C 0.0033 0.0016 'International Tables Vol C Tables 4.2.6.8 and 6.1.1.4'
H H 0.0000 0.0000 'International Tables Vol C Tables 4.2.6.8 and 6.1.1.4'
N N 0.0061 0.0033 'International Tables Vol C Tables 4.2.6.8 and 6.1.1.4'
O O 0.0106 0.0060 'International Tables Vol C Tables 4.2.6.8 and 6.1.1.4'

loop_
_geom_angle_atom_site_label_1
_geom_angle_atom_site_label_2
_geom_angle_atom_site_label_3
_geom_angle
_geom_angle_site_symmetry_1
_geom_angle_site_symmetry_3
_geom_angle_publ_flag
C3 N1 H1 116.6(8) . . ?
C2 N1 C3 126.25(6) . . ?
C2 N1 H1 117.1(8) . . ?
O2 N2 C4 115.32(8) . . ?
N1 C3 C4 118.96(6) . . ?
C8 C3 N1 122.76(6) . . ?
C8 C3 C4 118.24(7) . . ?
O1 C2 N1 123.32(7) . . ?
O1 C2 C1 122.05(7) . . ?
N1 C2 C1 114.63(6) . . ?
C3 C4 N2 115.93(7) . . ?
C5 C4 N2 122.77(7) . . ?
C5 C4 C3 121.26(7) . . ?
C3 C8 H8 119.0(8) . . ?
C7 C8 C3 119.76(7) . . ?
C7 C8 H8 121.2(8) . . ?
C4 C5 H5 116.9(8) . . ?
C6 C5 C4 119.82(8) . . ?
C6 C5 H5 123.2(8) . . ?
C2 C1 H1A 109.5 . . ?
C2 C1 H1B 109.5 . . ?
C2 C1 H1C 109.5 . . ?
C2 C1 H1D 109.5 . . ?
C2 C1 H1E 109.5 . . ?
C2 C1 H1F 109.5 . . ?
H1A C1 H1B 109.5 . . ?
H1A C1 H1C 109.5 . . ?
H1A C1 H1D 141.1 . . ?
H1A C1 H1E 56.3 . . ?
H1A C1 H1F 56.3 . . ?
H1B C1 H1C 109.5 . . ?
H1B C1 H1D 56.3 . . ?
H1B C1 H1E 141.1 . . ?
H1B C1 H1F 56.3 . . ?
H1C C1 H1D 56.3 . . ?
H1C C1 H1E 56.3 . . ?
H1C C1 H1F 141.1 . . ?
H1D C1 H1E 109.5 . . ?
H1D C1 H1F 109.5 . . ?
H1E C1 H1F 109.5 . . ?
C8 C7 C6 121.78(8) . . ?
C8 C7 H7 118.0(9) . . ?
C6 C7 H7 120.2(9) . . ?
C5 C6 C7 119.13(8) . . ?
C5 C6 H6 122.4(9) . . ?
C7 C6 H6 118.4(9) . . ?

loop_
_geom_bond_atom_site_label_1
_geom_bond_atom_site_label_2
_geom_bond_distance
_geom_bond_site_symmetry_2
_geom_bond_publ_flag
O1 C2 1.2266(9) . ?
N1 C3 1.4004(10) . ?
N1 C2 1.3635(9) . ?
N1 H1 0.885(13) . ?
O2 N2 1.2261(9) . ?
N2 C4 1.4280(10) . ?
C3 C4 1.4091(10) . ?
C3 C8 1.3979(10) . ?
C2 C1 1.5031(11) . ?
C4 C5 1.3995(11) . ?
C8 C7 1.3852(12) . ?
C8 H8 0.982(13) . ?
C5 C6 1.3763(13) . ?
C5 H5 0.987(13) . ?
C1 H1A 0.9800 . ?
C1 H1B 0.9800 . ?
C1 H1C 0.9800 . ?
C1 H1D 0.9800 . ?
C1 H1E 0.9800 . ?
C1 H1F 0.9800 . ?
C7 C6 1.3973(14) . ?
C7 H7 0.974(15) . ?
C6 H6 0.922(16) . ?

loop_
_geom_hbond_atom_site_label_D
_geom_hbond_atom_site_label_H
_geom_hbond_atom_site_label_A
_geom_hbond_distance_DH
_geom_hbond_distance_HA
_geom_hbond_distance_DA
_geom_hbond_angle_DHA
_geom_hbond_site_symmetry_A
C1 H1B O1 0.98 2.35 3.2623(10) 154.9 4_576
C1 H1F O2 0.98 2.45 3.4086(12) 165.7 2_656
N1 H1 O1 0.885(13) 2.124(13) 2.9760(9) 161.4(11) 4_576
C8 H8 O1 0.982(13) 2.309(13) 2.8558(11) 114.2(10) .
